data_4313947
loop_
_publ_author_name
' Neil Burford '
' Andrew D. Phillips '
' Heather A. Spinney '
' Katherine N. Robertson '
' T. Stanley Cameron '
' Robert McDonald '

_publ_contact_author_address
;
Department of Chemistry
Dalhousie University
Halifax, Nova Scotia
B3H 4J3
;
_publ_contact_author_email ' Neil.Burford@dal.ca '
_publ_contact_author_fax ' 902-494-1310 '
_publ_contact_author_name 'Neil Burford'
_publ_contact_author_phone ' 902-494-3190 '
_publ_section_title
;
 Chalcogeno-urea Ligands on a Phosphadiazonium Lewis Acceptor: A New
 Synthetic Approach to Ch-P Bonds (Ch = O, S, Se)
;
_journal_name_full 'Inorganic Chemistry'
_journal_page_first 4949
_journal_page_last 4954
_journal_paper_doi 10.1021/ic034182k
_journal_volume 42
_journal_year 2003
_chemical_formula_sum 'C5.5 H10 N S0.5'
_chemical_formula_weight 106.18
_chemical_name_systematic
; 
 ? 
;
_space_group_IT_number 15
_symmetry_cell_setting monoclinic
_symmetry_Int_Tables_number 15
_symmetry_space_group_name_Hall '-C 2yc'
_symmetry_space_group_name_H-M 'C 1 2/c 1'
_atom_sites_solution_hydrogens geom
_atom_sites_solution_primary direct
_atom_sites_solution_secondary difmap
_audit_creation_method SHELXL-97
_cell_angle_alpha 90
_cell_angle_beta 102.63(5)
_cell_angle_gamma 90
_cell_formula_units_Z 8
_cell_length_a 10.024(7)
_cell_length_b 11.298(7)
_cell_length_c 11.358(7)
_cell_measurement_reflns_used 22
_cell_measurement_temperature 293(2)
_cell_measurement_theta_max 15.8
_cell_measurement_theta_min 10.0
_cell_volume 1255.2(14)
_computing_cell_refinement 'MSC/AFC Diffractometer Control'
_computing_data_collection 'MSC/AFC Diffractometer Control'
_computing_data_reduction
;
teXsan for Windows version 1.05 (MSC, 1997-1999) 
;
_computing_structure_refinement 'SHELXL-97 (Sheldrick, 1997)'
_computing_structure_solution 'SIR-92 (Altomare et al., 1994) '
_diffrn_ambient_temperature 293(2)
_diffrn_measured_fraction_theta_full 0.355
_diffrn_measured_fraction_theta_max 0.355
_diffrn_measurement_device_type 'Rigaku AFC5R'
_diffrn_measurement_method \w-2\q
_diffrn_orient_matrix_UB_11 -0.07472
_diffrn_orient_matrix_UB_12 0.06040
_diffrn_orient_matrix_UB_13 -0.01316
_diffrn_orient_matrix_UB_21 0.06970
_diffrn_orient_matrix_UB_22 0.06469
_diffrn_orient_matrix_UB_23 0.01056
_diffrn_orient_matrix_UB_31 -0.00336
_diffrn_orient_matrix_UB_32 -0.00126
_diffrn_orient_matrix_UB_33 -0.08863
_diffrn_radiation_detector 'scintillation counter'
_diffrn_radiation_monochromator graphite
_diffrn_radiation_source 'Rigaku rotating anode'
_diffrn_radiation_type MoK\a
_diffrn_radiation_wavelength 0.71069
_diffrn_reflns_av_R_equivalents 0.0983
_diffrn_reflns_av_sigmaI/netI 0.167
_diffrn_reflns_limit_h_max 11
_diffrn_reflns_limit_h_min 0
_diffrn_reflns_limit_k_max 15
_diffrn_reflns_limit_k_min 0
_diffrn_reflns_limit_l_max 15
_diffrn_reflns_limit_l_min -15
_diffrn_reflns_number 1535
_diffrn_reflns_reduction_process 'Lp corrections applied'
_diffrn_reflns_theta_full 30.07
_diffrn_reflns_theta_max 30.07
_diffrn_reflns_theta_min 2.76
_diffrn_standards_decay_% -3.94
_diffrn_standards_interval_count 150
_diffrn_standards_number 3
_exptl_absorpt_coefficient_mu 0.226
_exptl_absorpt_correction_T_max 1.000
_exptl_absorpt_correction_T_min 0.784
_exptl_absorpt_correction_type psi-scan
_exptl_absorpt_process_details 'North,Phillips & Matthews (1968)'
_exptl_crystal_colour colourless
_exptl_crystal_density_diffrn 1.124
_exptl_crystal_density_method 'not measured'
_exptl_crystal_description 'long thin rod'
_exptl_crystal_F_000 464
_exptl_crystal_size_max 0.90
_exptl_crystal_size_mid 0.20
_exptl_crystal_size_min 0.15
_refine_diff_density_max 0.177
_refine_diff_density_min -0.147
_refine_diff_density_rms 0.039
_refine_ls_extinction_coef 0.0022(17)
_refine_ls_extinction_expression Fc^*^=kFc[1+0.001xFc^2^\l^3^/sin(2\q)]^-1/4^
_refine_ls_extinction_method SHELXL
_refine_ls_goodness_of_fit_all 0.936
_refine_ls_hydrogen_treatment 'riding model'
_refine_ls_matrix_type full
_refine_ls_number_parameters 84
_refine_ls_number_reflns 1370
_refine_ls_number_restraints 33
_refine_ls_restrained_S_all 0.932
_refine_ls_R_factor_all 0.2557
_refine_ls_R_factor_obs 0.0433
_refine_ls_shift/su_max 0.000
_refine_ls_shift/su_mean 0.000
_refine_ls_structure_factor_coef Fsqd
_refine_ls_weighting_details 'w=1/[\s^2^(Fo^2^)+(0.0738P)^2^+0.0000P] where P=(Fo^2^+2Fc^2^)/3'
_refine_ls_weighting_scheme calc
_refine_ls_wR_factor_all 0.1833
_refine_ls_wR_factor_obs 0.1168
_reflns_number_gt 382
_reflns_number_total 1370
_reflns_threshold_expression >2sigma(I)
_cod_data_source_file ic034182ksi20030218_083705_2.cif
_cod_data_source_block SIm
_cod_depositor_comments
;
The following automatic conversions were performed:

'_refine_ls_weighting_scheme' value 'calc
w=1/[\s^2^(Fo^2^)+(0.0738P)^2^+0.0000P] where P=(Fo^2^+2Fc^2^)/3' was
changed to 'calc'. New tag '_refine_ls_weighting_details' was
created. The value of the new tag was set to
'w=1/[\s^2^(Fo^2^)+(0.0738P)^2^+0.0000P] where P=(Fo^2^+2Fc^2^)/3'.

Automatic conversion script
Id: cif_fix_values 3143 2015-03-26 13:38:13Z robertas 
;
_cod_original_cell_volume 1255(1)
_cod_original_sg_symbol_H-M 'C 2/c'
_cod_original_formula_sum 'C5.50 H10 N1 S0.50'
_cod_database_code 4313947

loop_
_symmetry_equiv_pos_as_xyz
'x, y, z'
'-x, y, -z+1/2'
'x+1/2, y+1/2, z'
'-x+1/2, y+1/2, -z+1/2'
'-x, -y, -z'
'x, -y, z-1/2'
'-x+1/2, -y+1/2, -z'
'x+1/2, -y+1/2, z-1/2'

loop_
_atom_site_label
_atom_site_type_symbol
_atom_site_fract_x
_atom_site_fract_y
_atom_site_fract_z
_atom_site_U_iso_or_equiv
_atom_site_adp_type
_atom_site_occupancy
_atom_site_calc_flag
_atom_site_refinement_flags
_atom_site_disorder_assembly
_atom_site_disorder_group
S1 S 1.0000 0.25314(13) 0.2500 0.0976(9) Uani 1 d SU . .
N1 N 0.9066(3) 0.0315(3) 0.1803(2) 0.0557(9) Uani 1 d DU . .
C1 C 1.0000 0.1036(4) 0.2500 0.0591(15) Uani 1 d SU . .
C2 C 0.9420(4) -0.0858(3) 0.2059(3) 0.0555(10) Uani 1 d U . .
C3 C 0.8650(4) -0.1888(3) 0.1453(4) 0.0835(14) Uani 1 d U . .
H3A H 0.7873 -0.1616 0.0863 0.125 Uiso 0.50 calc PR . .
H3B H 0.8346 -0.2368 0.2040 0.125 Uiso 0.50 calc PR . .
H3C H 0.9232 -0.2349 0.1062 0.125 Uiso 0.50 calc PR . .
H3D H 0.9094 -0.2606 0.1780 0.125 Uiso 0.50 calc PR . .
H3E H 0.8621 -0.1854 0.0603 0.125 Uiso 0.50 calc PR . .
H3F H 0.7735 -0.1874 0.1582 0.125 Uiso 0.50 calc PR . .
C4 C 0.7883(4) 0.0779(4) 0.0927(3) 0.0688(12) Uani 1 d DU . .
H4A H 0.7856 0.1620 0.1132 0.083 Uiso 0.50 calc PRD A 1
H4B H 0.8046 0.1627 0.0840 0.083 Uiso 0.50 calc PRD A 2
C5A C 0.6538(9) 0.0293(11) 0.1116(12) 0.066(4) Uani 0.50 d PDU B 1
H5A1 H 0.6457 0.0452 0.1927 0.099 Uiso 0.50 calc PR B 1
H5A2 H 0.6508 -0.0546 0.0979 0.099 Uiso 0.50 calc PR B 1
H5A3 H 0.5798 0.0666 0.0560 0.099 Uiso 0.50 calc PR B 1
C6A C 0.8081(14) 0.0778(8) -0.0354(7) 0.113(5) Uani 0.50 d PDU B 1
H6A1 H 0.9009 0.0988 -0.0356 0.169 Uiso 0.50 calc PR B 1
H6A2 H 0.7472 0.1342 -0.0824 0.169 Uiso 0.50 calc PR B 1
H6A3 H 0.7889 0.0003 -0.0696 0.169 Uiso 0.50 calc PR B 1
C5B C 0.6568(9) 0.0668(12) 0.1370(13) 0.084(5) Uani 0.50 d PDU B 2
H5B1 H 0.6729 0.0902 0.2202 0.127 Uiso 0.50 calc PR B 2
H5B2 H 0.6261 -0.0138 0.1292 0.127 Uiso 0.50 calc PR B 2
H5B3 H 0.5883 0.1171 0.0897 0.127 Uiso 0.50 calc PR B 2
C6B C 0.7798(13) 0.0221(8) -0.0304(6) 0.090(4) Uani 0.50 d PDU B 2
H6B1 H 0.8625 0.0380 -0.0570 0.135 Uiso 0.50 calc PR B 2
H6B2 H 0.7034 0.0548 -0.0871 0.135 Uiso 0.50 calc PR B 2
H6B3 H 0.7680 -0.0619 -0.0249 0.135 Uiso 0.50 calc PR B 2

loop_
_atom_site_aniso_label
_atom_site_aniso_U_11
_atom_site_aniso_U_22
_atom_site_aniso_U_33
_atom_site_aniso_U_23
_atom_site_aniso_U_13
_atom_site_aniso_U_12
S1 0.0683(11) 0.0547(11) 0.1541(19) 0.000 -0.0100(10) 0.000
N1 0.0440(17) 0.0569(18) 0.059(2) 0.0056(16) -0.0039(15) -0.0011(16)
C1 0.044(3) 0.056(3) 0.077(4) 0.000 0.011(3) 0.000
C2 0.055(2) 0.054(2) 0.054(2) 0.0002(19) 0.0037(16) 0.0008(18)
C3 0.079(3) 0.065(3) 0.094(3) -0.007(3) -0.010(2) -0.010(2)
C4 0.057(2) 0.072(3) 0.068(3) 0.011(2) -0.008(2) 0.007(2)
C5A 0.055(5) 0.056(7) 0.082(9) -0.020(7) 0.004(5) 0.005(4)
C6A 0.127(11) 0.137(11) 0.078(6) 0.068(7) 0.032(7) 0.071(9)
C5B 0.057(5) 0.090(12) 0.099(9) -0.054(8) -0.001(5) 0.008(5)
C6B 0.097(8) 0.123(10) 0.042(5) 0.045(5) -0.002(5) 0.028(7)

loop_
_atom_type_symbol
_atom_type_description
_atom_type_scat_dispersion_real
_atom_type_scat_dispersion_imag
_atom_type_scat_source
C C 0.0033 0.0016 'International Tables Vol C Tables 4.2.6.8 and 6.1.1.4'
H H 0.0000 0.0000 'International Tables Vol C Tables 4.2.6.8 and 6.1.1.4'
S S 0.1246 0.1234 'International Tables Vol C Tables 4.2.6.8 and 6.1.1.4'
N N 0.0061 0.0033 'International Tables Vol C Tables 4.2.6.8 and 6.1.1.4'

loop_
_geom_angle_atom_site_label_1
_geom_angle_atom_site_label_2
_geom_angle_atom_site_label_3
_geom_angle
_geom_angle_site_symmetry_1
_geom_angle_site_symmetry_3
_geom_angle_publ_flag
C1 N1 C2 109.8(3) . . ?
C1 N1 C4 122.2(3) . . ?
C2 N1 C4 128.0(3) . . ?
N1 C1 N1 106.3(4) . 2_755 ?
N1 C1 S1 126.9(2) . . ?
N1 C1 S1 126.9(2) 2_755 . ?
C2 C2 N1 107.04(18) 2_755 . ?
C2 C2 C3 128.2(2) 2_755 . ?
N1 C2 C3 124.8(3) . . ?
C2 C3 H3A 109.5 . . ?
C2 C3 H3B 109.5 . . ?
H3A C3 H3B 109.5 . . ?
C2 C3 H3C 109.5 . . ?
H3A C3 H3C 109.5 . . ?
H3B C3 H3C 109.5 . . ?
C2 C3 H3D 109.5 . . ?
H3A C3 H3D 141.1 . . ?
H3B C3 H3D 56.3 . . ?
H3C C3 H3D 56.3 . . ?
C2 C3 H3E 109.5 . . ?
H3A C3 H3E 56.3 . . ?
H3B C3 H3E 141.1 . . ?
H3C C3 H3E 56.3 . . ?
H3D C3 H3E 109.5 . . ?
C2 C3 H3F 109.5 . . ?
H3A C3 H3F 56.3 . . ?
H3B C3 H3F 56.3 . . ?
H3C C3 H3F 141.1 . . ?
H3D C3 H3F 109.5 . . ?
H3E C3 H3F 109.5 . . ?
N1 C4 C6A 113.3(6) . . ?
N1 C4 C5A 112.8(6) . . ?
C6A C4 C5A 116.4(7) . . ?
N1 C4 C5B 112.2(7) . . ?
C6A C4 C5B 128.8(9) . . ?
C5A C4 C5B 19.4(9) . . ?
N1 C4 C6B 110.5(5) . . ?
C6A C4 C6B 26.65(15) . . ?
C5A C4 C6B 96.1(7) . . ?
C5B C4 C6B 113.1(7) . . ?
N1 C4 H4A 104.2 . . ?
C6A C4 H4A 104.2 . . ?
C5A C4 H4A 104.2 . . ?
C5B C4 H4A 86.0 . . ?
C6B C4 H4A 128.5 . . ?
N1 C4 H4B 106.9 . . ?
C6A C4 H4B 81.0 . . ?
C5A C4 H4B 122.8 . . ?
C5B C4 H4B 106.9 . . ?
C6B C4 H4B 106.9 . . ?
H4A C4 H4B 24.6 . . ?
C4 C5A H5A1 109.5 . . ?
C4 C5A H5A2 109.5 . . ?
H5A1 C5A H5A2 109.5 . . ?
C4 C5A H5A3 109.5 . . ?
H5A1 C5A H5A3 109.5 . . ?
H5A2 C5A H5A3 109.5 . . ?
C4 C6A H6A1 109.5 . . ?
C4 C6A H6A2 109.5 . . ?
H6A1 C6A H6A2 109.5 . . ?
C4 C6A H6A3 109.5 . . ?
H6A1 C6A H6A3 109.5 . . ?
H6A2 C6A H6A3 109.5 . . ?
C4 C5B H5B1 109.5 . . ?
C4 C5B H5B2 109.5 . . ?
H5B1 C5B H5B2 109.5 . . ?
C4 C5B H5B3 109.5 . . ?
H5B1 C5B H5B3 109.5 . . ?
H5B2 C5B H5B3 109.5 . . ?
C4 C6B H6B1 109.5 . . ?
C4 C6B H6B2 109.5 . . ?
H6B1 C6B H6B2 109.5 . . ?
C4 C6B H6B3 109.5 . . ?
H6B1 C6B H6B3 109.5 . . ?
H6B2 C6B H6B3 109.5 . . ?

loop_
_geom_bond_atom_site_label_1
_geom_bond_atom_site_label_2
_geom_bond_distance
_geom_bond_site_symmetry_2
_geom_bond_publ_flag
S1 C1 1.690(5) . ?
N1 C1 1.357(4) . ?
N1 C2 1.386(4) . ?
N1 C4 1.467(4) . ?
C1 N1 1.357(4) 2_755 ?
C2 C2 1.359(7) 2_755 ?
C2 C3 1.481(5) . ?
C3 H3A 0.9600 . ?
C3 H3B 0.9600 . ?
C3 H3C 0.9600 . ?
C3 H3D 0.9600 . ?
C3 H3E 0.9600 . ?
C3 H3F 0.9600 . ?
C4 C6A 1.512(7) . ?
C4 C5A 1.514(6) . ?
C4 C5B 1.515(7) . ?
C4 C6B 1.520(6) . ?
C4 H4A 0.9800 . ?
C4 H4B 0.9800 . ?
C5A H5A1 0.9600 . ?
C5A H5A2 0.9600 . ?
C5A H5A3 0.9600 . ?
C6A H6A1 0.9600 . ?
C6A H6A2 0.9600 . ?
C6A H6A3 0.9600 . ?
C5B H5B1 0.9600 . ?
C5B H5B2 0.9600 . ?
C5B H5B3 0.9600 . ?
C6B H6B1 0.9600 . ?
C6B H6B2 0.9600 . ?
C6B H6B3 0.9600 . ?

loop_
_geom_hbond_atom_site_label_D
_geom_hbond_atom_site_label_H
_geom_hbond_atom_site_label_A
_geom_hbond_distance_DH
_geom_hbond_distance_HA
_geom_hbond_distance_DA
_geom_hbond_angle_DHA
_geom_hbond_site_symmetry_A
C3 H3F S1 0.96 3.21 4.140(5) 163.4 3_445
C5A H5A2 S1 0.96 3.34 3.956(11) 124.1 3_445
C5B H5B2 S1 0.96 3.34 4.191(13) 148.5 3_445
C6A H6A2 S1 0.96 3.05 3.980(14) 162.6 7_655
C6B H6B2 S1 0.96 3.26 4.181(12) 160.8 7_655
C6A H6A1 C2 0.96 2.75 3.486(10) 133.8 5_755
C6A H6A1 C2 0.96 3.06 3.488(8) 108.9 6
C6B H6B1 C2 0.96 2.90 3.834(11) 163.3 5_755
C6B H6B1 C2 0.96 3.02 3.777(9) 136.8 6
C3 H3A H3E 0.96 2.63 3.214(7) 119.6 7_645
C3 H3B H5B1 0.96 2.14 2.994(14) 147.0 4_645
C3 H3C H5B3 0.96 2.39 3.292(12) 156.5 3_545
C4 H4A H6A2 0.98 2.34 3.271(11) 158.2 7_655
C5A H5A3 H5A3 0.96 2.36 2.89(2) 114.3 5_655
C5A H5A3 H5A2 0.96 2.58 3.45(2) 150.7 5_655
C6A H6A1 H3C 0.96 2.59 3.463(10) 150.6 5_755
C6A H6A1 H3E 0.96 2.64 3.590(12) 170.5 5_755
C6A H6A3 H5B1 0.96 2.62 3.392(18) 137.2 6

loop_
_geom_torsion_atom_site_label_1
_geom_torsion_atom_site_label_2
_geom_torsion_atom_site_label_3
_geom_torsion_atom_site_label_4
_geom_torsion
_geom_torsion_site_symmetry_1
_geom_torsion_site_symmetry_2
_geom_torsion_site_symmetry_3
_geom_torsion_site_symmetry_4
_geom_torsion_publ_flag
C2 N1 C1 N1 -0.34(19) . . . 2_755 ?
C4 N1 C1 N1 179.7(4) . . . 2_755 ?
C2 N1 C1 S1 179.66(19) . . . . ?
C4 N1 C1 S1 -0.3(4) . . . . ?
C1 N1 C2 C2 0.9(5) . . . 2_755 ?
C4 N1 C2 C2 -179.1(4) . . . 2_755 ?
C1 N1 C2 C3 -178.7(3) . . . . ?
C4 N1 C2 C3 1.3(6) . . . . ?
C1 N1 C4 C6A 99.8(5) . . . . ?
C2 N1 C4 C6A -80.2(6) . . . . ?
C1 N1 C4 C5A -125.3(6) . . . . ?
C2 N1 C4 C5A 54.7(7) . . . . ?
C1 N1 C4 C5B -104.3(6) . . . . ?
C2 N1 C4 C5B 75.7(7) . . . . ?
C1 N1 C4 C6B 128.4(5) . . . . ?
C2 N1 C4 C6B -51.6(6) . . . . ?
